data_1574557
loop_
_publ_author_name
'Zhang, Yu'
'Sun, Xiaotian'
'Wang, Weizhou'

_publ_section_title
;
 Strong supramolecular synthons assembled by hydrogen bonds and chalcogen
 bonds
;
_journal_issue 21
_journal_name_full CrystEngComm
_journal_page_first 3439
_journal_page_last 3443
_journal_paper_doi 10.1039/D5CE00262A
_journal_volume 27
_journal_year 2025
_chemical_formula_moiety 'C6 H4 N2 Se, C6 H4 O4 S'
_chemical_formula_sum 'C12 H8 N2 O4 S Se'
_chemical_formula_weight 355.22
_space_group_crystal_system monoclinic
_space_group_IT_number 14
_space_group_name_Hall '-P 2ybc'
_space_group_name_H-M_alt 'P 1 21/c 1'
_atom_sites_solution_hydrogens mixed
_atom_sites_solution_primary dual
_audit_creation_date 2023-09-25
_audit_creation_method
;
Olex2 1.5
(compiled 2022.04.07 svn.rca3783a0 for OlexSys, GUI svn.r6498)
;
_audit_update_record
;
2025-03-09 deposited with the CCDC.	2025-05-01 downloaded from the CCDC.
;
_cell_angle_alpha 90
_cell_angle_beta 93.581(9)
_cell_angle_gamma 90
_cell_formula_units_Z 4
_cell_length_a 3.8144(11)
_cell_length_b 22.357(7)
_cell_length_c 15.964(5)
_cell_measurement_reflns_used 6797
_cell_measurement_temperature 300.00
_cell_measurement_theta_max 26.375
_cell_measurement_theta_min 2.715
_cell_volume 1358.7(7)
_computing_cell_refinement 'SAINT v8.37A (Bruker, 2015)'
_computing_data_collection 'Bruker SMART APEX II diffractometer'
_computing_data_reduction 'SAINT v8.37A (Bruker, 2015)'
_computing_molecular_graphics 'Olex2 1.5 (Dolomanov et al., 2009)'
_computing_publication_material 'Olex2 1.5 (Dolomanov et al., 2009)'
_computing_structure_refinement 'SHELXL 2019/2 (Sheldrick, 2015)'
_computing_structure_solution 'SHELXT 2018/2 (Sheldrick, 2018)'
_diffrn_ambient_temperature 300.00
_diffrn_detector 'CCD area detector'
_diffrn_detector_area_resol_mean 7.9
_diffrn_detector_type 'CCD area detector'
_diffrn_measured_fraction_theta_full 0.996
_diffrn_measured_fraction_theta_max 0.992
_diffrn_measurement_device 'three-circle diffractometer'
_diffrn_measurement_device_type 'Bruker APEX-II CCD'
_diffrn_measurement_method '\f and \w scans'
_diffrn_radiation_monochromator graphite
_diffrn_radiation_probe x-ray
_diffrn_radiation_type MoK\a
_diffrn_radiation_wavelength 0.71073
_diffrn_reflns_av_R_equivalents 0.0641
_diffrn_reflns_av_unetI/netI 0.0392
_diffrn_reflns_Laue_measured_fraction_full 0.996
_diffrn_reflns_Laue_measured_fraction_max 0.992
_diffrn_reflns_limit_h_max 4
_diffrn_reflns_limit_h_min -4
_diffrn_reflns_limit_k_max 28
_diffrn_reflns_limit_k_min -29
_diffrn_reflns_limit_l_max 20
_diffrn_reflns_limit_l_min -20
_diffrn_reflns_number 25654
_diffrn_reflns_point_group_measured_fraction_full 0.996
_diffrn_reflns_point_group_measured_fraction_max 0.992
_diffrn_reflns_theta_full 25.242
_diffrn_reflns_theta_max 27.485
_diffrn_reflns_theta_min 2.557
_diffrn_source 'sealed X-ray tube'
_diffrn_source_current 30.0
_diffrn_source_power 1.5
_diffrn_source_target Mo
_diffrn_source_type 'Incoatec I\ms'
_diffrn_source_voltage 50.0
_diffrn_standards_number 0
_exptl_absorpt_coefficient_mu 2.931
_exptl_absorpt_correction_T_max 0.7456
_exptl_absorpt_correction_T_min 0.5589
_exptl_absorpt_correction_type multi-scan
_exptl_absorpt_process_details
'SADABS-2016/2 (Bruker,2016/2) was used for absorption correction. wR2(int) was 0.0838 before and 0.0582 after correction. The Ratio of minimum to maximum transmission is 0.7496. The \l/2 correction factor is Not present.'
_exptl_crystal_colour colourless
_exptl_crystal_colour_primary colourless
_exptl_crystal_density_diffrn 1.737
_exptl_crystal_description block
_exptl_crystal_F_000 704
_exptl_crystal_size_max 0.18
_exptl_crystal_size_mid 0.15
_exptl_crystal_size_min 0.13
_refine_diff_density_max 0.309
_refine_diff_density_min -0.727
_refine_diff_density_rms 0.072
_refine_ls_extinction_method none
_refine_ls_goodness_of_fit_ref 1.106
_refine_ls_hydrogen_treatment mixed
_refine_ls_matrix_type full
_refine_ls_number_parameters 189
_refine_ls_number_reflns 3070
_refine_ls_number_restraints 0
_refine_ls_restrained_S_all 1.106
_refine_ls_R_factor_all 0.0648
_refine_ls_R_factor_gt 0.0441
_refine_ls_shift/su_max 0.001
_refine_ls_shift/su_mean 0.000
_refine_ls_structure_factor_coef Fsqd
_refine_ls_weighting_details 'w=1/[\s^2^(Fo^2^)+(0.0100P)^2^+2.3776P] where P=(Fo^2^+2Fc^2^)/3'
_refine_ls_weighting_scheme calc
_refine_ls_wR_factor_gt 0.0738
_refine_ls_wR_factor_ref 0.0791
_reflns_Friedel_coverage 0.000
_reflns_number_gt 2387
_reflns_number_total 3070
_reflns_threshold_expression 'I > 2\s(I)'
_cod_data_source_file d5ce00262a2.cif
_cod_data_source_block 1
_cod_depositor_comments 'Adding full bibliography for 1574556--1574561.cif.'
_cod_database_code 1574557
_shelx_shelxl_version_number 2019/2
_shelx_space_group_comment
;
The symmetry employed for this shelxl refinement is uniquely defined
by the following loop, which should always be used as a source of
symmetry information in preference to the above space-group names.
They are only intended as comments.
;
_shelx_estimated_absorpt_t_max 0.702
_shelx_estimated_absorpt_t_min 0.621
_olex2_refinement_description
;
1. Fixed Uiso
 At 1.2 times of:
  All C(H) groups
2.a Aromatic/amide H refined with riding coordinates:
 C3(H3A), C4(H4), C5(H5), C6(H6), C9(H9), C10(H10)
;
_olex2_submission_special_instructions 'No special instructions were received'

loop_
_space_group_symop_operation_xyz
'x, y, z'
'-x, y+1/2, -z+1/2'
'-x, -y, -z'
'x, -y-1/2, z-1/2'

loop_
_atom_site_label
_atom_site_type_symbol
_atom_site_fract_x
_atom_site_fract_y
_atom_site_fract_z
_atom_site_U_iso_or_equiv
_atom_site_adp_type
_atom_site_occupancy
_atom_site_site_symmetry_order
_atom_site_calc_flag
_atom_site_refinement_flags_posn
_atom_site_refinement_flags_adp
_atom_site_refinement_flags_occupancy
_atom_site_disorder_assembly
_atom_site_disorder_group
Se1 Se 0.36937(10) 0.73827(2) 0.41247(2) 0.03865(12) Uani 1 1 d . . . . .
S1 S 0.5194(2) 0.47954(4) 0.24309(6) 0.0390(2) Uani 1 1 d . . . . .
O1 O 0.3866(10) 0.57347(14) 0.3634(2) 0.0613(9) Uani 1 1 d . . . . .
O2 O 0.5530(9) 0.65148(12) 0.28802(17) 0.0599(8) Uani 1 1 d . . . . .
O3 O 0.7696(8) 0.40038(13) 0.03678(16) 0.0514(7) Uani 1 1 d . . . . .
O4 O 0.5404(8) 0.36184(11) 0.15053(16) 0.0519(7) Uani 1 1 d . . . . .
N1 N 0.2705(8) 0.66945(13) 0.46290(18) 0.0403(7) Uani 1 1 d . . . . .
N2 N 0.2600(8) 0.78171(13) 0.50146(17) 0.0382(7) Uani 1 1 d . . . . .
C1 C 0.1635(9) 0.68207(16) 0.5385(2) 0.0333(8) Uani 1 1 d . . . . .
C2 C 0.1600(9) 0.74448(16) 0.5602(2) 0.0342(8) Uani 1 1 d . . . . .
C3 C 0.0513(10) 0.76222(18) 0.6402(2) 0.0431(9) Uani 1 1 d . . . . .
H3A H 0.052187 0.802269 0.656005 0.052 Uiso 1 1 calc R U . . .
C4 C -0.0534(10) 0.71899(19) 0.6927(2) 0.0472(10) Uani 1 1 d . . . . .
H4 H -0.129195 0.730005 0.744797 0.057 Uiso 1 1 calc R U . . .
C5 C -0.0511(10) 0.6580(2) 0.6710(2) 0.0498(10) Uani 1 1 d . . . . .
H5 H -0.124941 0.629990 0.709256 0.060 Uiso 1 1 calc R U . . .
C6 C 0.0540(10) 0.63879(18) 0.5969(2) 0.0466(10) Uani 1 1 d . . . . .
H6 H 0.055341 0.598227 0.584063 0.056 Uiso 1 1 calc R U . . .
C7 C 0.5061(10) 0.59848(17) 0.2960(2) 0.0440(9) Uani 1 1 d . . . . .
C8 C 0.5742(9) 0.55484(16) 0.2304(2) 0.0374(8) Uani 1 1 d . . . . .
C9 C 0.6823(10) 0.56826(17) 0.1525(2) 0.0424(9) Uani 1 1 d . . . . .
H9 H 0.725037 0.606951 0.134332 0.051 Uiso 1 1 calc R U . . .
C10 C 0.7211(9) 0.51754(16) 0.1035(2) 0.0402(8) Uani 1 1 d . . . . .
H10 H 0.794033 0.518743 0.048998 0.048 Uiso 1 1 calc R U . . .
C11 C 0.6416(9) 0.46610(15) 0.1433(2) 0.0337(8) Uani 1 1 d . . . . .
C12 C 0.6438(10) 0.40431(16) 0.1120(2) 0.0386(8) Uani 1 1 d . . . . .
H1 H 0.340(13) 0.597(2) 0.390(3) 0.067(18) Uiso 1 1 d . . . . .
H3 H 0.758(15) 0.362(3) 0.020(4) 0.11(2) Uiso 1 1 d . . . . .

loop_
_atom_site_aniso_label
_atom_site_aniso_U_11
_atom_site_aniso_U_22
_atom_site_aniso_U_33
_atom_site_aniso_U_23
_atom_site_aniso_U_13
_atom_site_aniso_U_12
Se1 0.0434(2) 0.0452(2) 0.02816(18) 0.00305(17) 0.00898(13) -0.00049(18)
S1 0.0471(5) 0.0387(5) 0.0325(5) 0.0001(4) 0.0115(4) -0.0002(4)
O1 0.097(3) 0.0449(19) 0.0451(18) -0.0073(15) 0.0292(17) 0.0007(17)
O2 0.095(2) 0.0379(16) 0.0491(17) -0.0039(13) 0.0201(16) -0.0012(15)
O3 0.081(2) 0.0384(16) 0.0367(15) -0.0022(12) 0.0210(14) 0.0033(14)
O4 0.078(2) 0.0385(15) 0.0411(16) -0.0006(12) 0.0177(14) -0.0036(14)
N1 0.0471(19) 0.0397(17) 0.0346(17) -0.0006(13) 0.0071(14) 0.0024(14)
N2 0.0491(18) 0.0360(16) 0.0300(16) 0.0011(12) 0.0069(13) -0.0007(13)
C1 0.0349(18) 0.0382(19) 0.0270(18) 0.0022(14) 0.0033(14) 0.0022(15)
C2 0.0344(17) 0.040(2) 0.0287(17) 0.0034(14) 0.0030(14) 0.0004(15)
C3 0.052(2) 0.050(2) 0.0275(18) -0.0077(17) 0.0036(16) 0.0080(19)
C4 0.042(2) 0.071(3) 0.029(2) 0.0022(18) 0.0074(16) 0.0060(19)
C5 0.048(2) 0.066(3) 0.036(2) 0.0153(19) 0.0055(18) -0.008(2)
C6 0.055(3) 0.042(2) 0.043(2) 0.0080(17) 0.0070(19) -0.0007(18)
C7 0.052(2) 0.042(2) 0.039(2) -0.0013(17) 0.0079(18) 0.0036(18)
C8 0.0378(19) 0.040(2) 0.0346(19) -0.0021(15) 0.0059(15) 0.0005(16)
C9 0.052(2) 0.036(2) 0.040(2) 0.0015(16) 0.0098(17) -0.0032(17)
C10 0.046(2) 0.044(2) 0.032(2) -0.0020(16) 0.0101(16) -0.0014(16)
C11 0.0352(18) 0.0364(19) 0.0298(18) -0.0016(14) 0.0053(14) 0.0018(15)
C12 0.041(2) 0.040(2) 0.035(2) 0.0006(16) 0.0054(16) 0.0032(16)

loop_
_atom_type_symbol
_atom_type_description
_atom_type_scat_dispersion_real
_atom_type_scat_dispersion_imag
_atom_type_scat_source
C C 0.0033 0.0016 'International Tables Vol C Tables 4.2.6.8 and 6.1.1.4'
H H 0.0000 0.0000 'International Tables Vol C Tables 4.2.6.8 and 6.1.1.4'
N N 0.0061 0.0033 'International Tables Vol C Tables 4.2.6.8 and 6.1.1.4'
O O 0.0106 0.0060 'International Tables Vol C Tables 4.2.6.8 and 6.1.1.4'
S S 0.1246 0.1234 'International Tables Vol C Tables 4.2.6.8 and 6.1.1.4'
Se Se -0.0929 2.2259 'International Tables Vol C Tables 4.2.6.8 and 6.1.1.4'

loop_
_geom_angle_atom_site_label_1
_geom_angle_atom_site_label_2
_geom_angle_atom_site_label_3
_geom_angle
_geom_angle_site_symmetry_1
_geom_angle_site_symmetry_3
_geom_angle_publ_flag
N1 Se1 N2 92.48(13) . . ?
C8 S1 C11 91.13(17) . . ?
C7 O1 H1 107(4) . . ?
C12 O3 H3 109(4) . . ?
C1 N1 Se1 108.2(2) . . ?
C2 N2 Se1 108.2(2) . . ?
N1 C1 C2 115.7(3) . . ?
N1 C1 C6 124.7(3) . . ?
C6 C1 C2 119.6(3) . . ?
N2 C2 C1 115.5(3) . . ?
N2 C2 C3 124.9(3) . . ?
C3 C2 C1 119.6(3) . . ?
C2 C3 H3A 121.0 . . ?
C4 C3 C2 118.0(4) . . ?
C4 C3 H3A 121.0 . . ?
C3 C4 H4 118.9 . . ?
C3 C4 C5 122.1(4) . . ?
C5 C4 H4 118.9 . . ?
C4 C5 H5 118.9 . . ?
C6 C5 C4 122.2(4) . . ?
C6 C5 H5 118.9 . . ?
C1 C6 H6 120.8 . . ?
C5 C6 C1 118.4(4) . . ?
C5 C6 H6 120.8 . . ?
O1 C7 C8 112.8(3) . . ?
O2 C7 O1 124.3(4) . . ?
O2 C7 C8 122.9(3) . . ?
C7 C8 S1 122.8(3) . . ?
C9 C8 S1 111.7(3) . . ?
C9 C8 C7 125.5(3) . . ?
C8 C9 H9 123.8 . . ?
C8 C9 C10 112.4(3) . . ?
C10 C9 H9 123.8 . . ?
C9 C10 H10 123.4 . . ?
C11 C10 C9 113.1(3) . . ?
C11 C10 H10 123.4 . . ?
C10 C11 S1 111.6(3) . . ?
C10 C11 C12 129.1(3) . . ?
C12 C11 S1 119.3(2) . . ?
O3 C12 C11 112.4(3) . . ?
O4 C12 O3 123.9(3) . . ?
O4 C12 C11 123.7(3) . . ?

loop_
_geom_bond_atom_site_label_1
_geom_bond_atom_site_label_2
_geom_bond_distance
_geom_bond_site_symmetry_2
_geom_bond_publ_flag
Se1 N1 1.788(3) . ?
Se1 N2 1.791(3) . ?
S1 C8 1.710(4) . ?
S1 C11 1.714(3) . ?
O1 C7 1.319(5) . ?
O1 H1 0.70(5) . ?
O2 C7 1.206(4) . ?
O3 C12 1.323(4) . ?
O3 H3 0.90(6) . ?
O4 C12 1.211(4) . ?
N1 C1 1.328(4) . ?
N2 C2 1.328(4) . ?
C1 C2 1.438(5) . ?
C1 C6 1.424(5) . ?
C2 C3 1.424(5) . ?
C3 H3A 0.9300 . ?
C3 C4 1.356(5) . ?
C4 H4 0.9300 . ?
C4 C5 1.408(6) . ?
C5 H5 0.9300 . ?
C5 C6 1.342(5) . ?
C6 H6 0.9300 . ?
C7 C8 1.467(5) . ?
C8 C9 1.367(5) . ?
C9 H9 0.9300 . ?
C9 C10 1.391(5) . ?
C10 H10 0.9300 . ?
C10 C11 1.357(5) . ?
C11 C12 1.469(5) . ?

loop_
_geom_hbond_atom_site_label_D
_geom_hbond_atom_site_label_H
_geom_hbond_atom_site_label_A
_geom_hbond_distance_DH
_geom_hbond_distance_HA
_geom_hbond_distance_DA
_geom_hbond_angle_DHA
_geom_hbond_site_symmetry_A
_geom_hbond_publ_flag
O1 H1 N1 0.70(5) 2.02(5) 2.722(4) 172(6) . yes
O3 H3 N2 0.90(6) 1.83(6) 2.723(4) 173(5) 2_645 yes

loop_
_geom_torsion_atom_site_label_1
_geom_torsion_atom_site_label_2
_geom_torsion_atom_site_label_3
_geom_torsion_atom_site_label_4
_geom_torsion
_geom_torsion_site_symmetry_1
_geom_torsion_site_symmetry_2
_geom_torsion_site_symmetry_3
_geom_torsion_site_symmetry_4
_geom_torsion_publ_flag
Se1 N1 C1 C2 -1.0(4) . . . . ?
Se1 N1 C1 C6 178.6(3) . . . . ?
Se1 N2 C2 C1 -0.2(4) . . . . ?
Se1 N2 C2 C3 -179.8(3) . . . . ?
S1 C8 C9 C10 -0.1(4) . . . . ?
S1 C11 C12 O3 -175.0(3) . . . . ?
S1 C11 C12 O4 5.3(5) . . . . ?
O1 C7 C8 S1 -2.5(5) . . . . ?
O1 C7 C8 C9 176.6(4) . . . . ?
O2 C7 C8 S1 178.1(3) . . . . ?
O2 C7 C8 C9 -2.8(6) . . . . ?
N1 Se1 N2 C2 -0.3(3) . . . . ?
N1 C1 C2 N2 0.8(5) . . . . ?
N1 C1 C2 C3 -179.6(3) . . . . ?
N1 C1 C6 C5 -179.4(4) . . . . ?
N2 Se1 N1 C1 0.7(3) . . . . ?
N2 C2 C3 C4 178.1(3) . . . . ?
C1 C2 C3 C4 -1.5(5) . . . . ?
C2 C1 C6 C5 0.2(5) . . . . ?
C2 C3 C4 C5 1.2(6) . . . . ?
C3 C4 C5 C6 -0.2(6) . . . . ?
C4 C5 C6 C1 -0.6(6) . . . . ?
C6 C1 C2 N2 -178.8(3) . . . . ?
C6 C1 C2 C3 0.8(5) . . . . ?
C7 C8 C9 C10 -179.3(4) . . . . ?
C8 S1 C11 C10 0.3(3) . . . . ?
C8 S1 C11 C12 -178.9(3) . . . . ?
C8 C9 C10 C11 0.4(5) . . . . ?
C9 C10 C11 S1 -0.4(4) . . . . ?
C9 C10 C11 C12 178.7(4) . . . . ?
C10 C11 C12 O3 5.9(5) . . . . ?
C10 C11 C12 O4 -173.7(4) . . . . ?
C11 S1 C8 C7 179.1(3) . . . . ?
C11 S1 C8 C9 -0.1(3) . . . . ?
